data_7225768
loop_
_publ_author_name
'Wu, Fu-song'
'Tong, Wei'
'Liang, Ying'
'Wang, Hengshan'
'Teng, Qing-hu'
'Pan, Ying-ming'

_publ_section_title
;
 Cu(I)-Catalyzed Multicomponent Cascade Reactions of Terminal Alkynes,
 Unactivated Primary Alkyl Bromides, CO2 and NaN3
;
_journal_name_full 'RSC Adv.'
_journal_paper_doi 10.1039/C6RA13080A
_journal_year 2016
_chemical_formula_moiety 'C12 H11 N3 O3'
_chemical_formula_sum 'C12 H11 N3 O3'
_chemical_formula_weight 245.24
_chemical_name_systematic
;
 ? 
;
_space_group_crystal_system orthorhombic
_space_group_IT_number 33
_space_group_name_Hall 'P -2ac -2n'
_space_group_name_H-M_alt 'P n 21 a'
_symmetry_space_group_name_Hall 'P -2ac -2n'
_symmetry_space_group_name_H-M 'P n 21 a'
_atom_sites_solution_hydrogens geom
_audit_creation_date 2016-05-04
_audit_creation_method
;
Olex2 1.2
(compiled 2016.02.19 svn.r3266 for OlexSys, GUI svn.r5155)
;
_audit_update_record
;
2016-05-11 deposited with the CCDC.
2016-06-27 downloaded from the CCDC.
;
_cell_angle_alpha 90
_cell_angle_beta 90
_cell_angle_gamma 90
_cell_formula_units_Z 4
_cell_length_a 7.355(2)
_cell_length_b 10.208(3)
_cell_length_c 15.140(5)
_cell_measurement_reflns_used 1060
_cell_measurement_temperature 296.15
_cell_measurement_theta_max 20.57
_cell_measurement_theta_min 2.41
_cell_volume 1136.7(6)
_computing_cell_refinement 'SAINT v8.27A (Bruker, 2012)'
_computing_data_reduction 'SAINT v8.27A (Bruker, 2012)'
_computing_molecular_graphics 'Olex2 (Dolomanov et al., 2009)'
_computing_publication_material 'Olex2 (Dolomanov et al., 2009)'
_computing_structure_refinement 'XL (Sheldrick, 2008)'
_computing_structure_solution 'XS (Sheldrick, 2008)'
_diffrn_ambient_temperature 296.15
_diffrn_measured_fraction_theta_full 0.997
_diffrn_measured_fraction_theta_max 0.996
_diffrn_measurement_device_type 'Bruker APEX-II CCD'
_diffrn_measurement_method '\f and \w scans'
_diffrn_radiation_monochromator graphite
_diffrn_radiation_type MoK\a
_diffrn_radiation_wavelength 0.71073
_diffrn_reflns_av_R_equivalents 0.0592
_diffrn_reflns_av_unetI/netI 0.0646
_diffrn_reflns_Laue_measured_fraction_full 0.997
_diffrn_reflns_Laue_measured_fraction_max 0.996
_diffrn_reflns_limit_h_max 8
_diffrn_reflns_limit_h_min -8
_diffrn_reflns_limit_k_max 12
_diffrn_reflns_limit_k_min -12
_diffrn_reflns_limit_l_max 18
_diffrn_reflns_limit_l_min -18
_diffrn_reflns_number 7102
_diffrn_reflns_point_group_measured_fraction_full 0.984
_diffrn_reflns_point_group_measured_fraction_max 0.984
_diffrn_reflns_theta_full 25.242
_diffrn_reflns_theta_max 25.310
_diffrn_reflns_theta_min 2.406
_diffrn_standards_number 0
_exptl_absorpt_coefficient_mu 0.106
_exptl_absorpt_correction_type none
_exptl_crystal_colour 'metallic light colourless'
_exptl_crystal_colour_lustre metallic
_exptl_crystal_colour_modifier light
_exptl_crystal_colour_primary colourless
_exptl_crystal_density_diffrn 1.433
_exptl_crystal_density_method 'not measured'
_exptl_crystal_description block
_exptl_crystal_F_000 512
_exptl_crystal_size_max 0.21
_exptl_crystal_size_mid 0.19
_exptl_crystal_size_min 0.18
_refine_diff_density_max 0.452
_refine_diff_density_min -0.286
_refine_diff_density_rms 0.072
_refine_ls_abs_structure_details
;
 Flack x determined using 513 quotients [(I+)-(I-)]/[(I+)+(I-)]
 (Parsons, Flack and Wagner, Acta Cryst. B69 (2013) 249-259).
;
_refine_ls_abs_structure_Flack -0.5(10)
_refine_ls_extinction_method none
_refine_ls_goodness_of_fit_ref 1.062
_refine_ls_hydrogen_treatment constr
_refine_ls_matrix_type full
_refine_ls_number_parameters 164
_refine_ls_number_reflns 2043
_refine_ls_number_restraints 1
_refine_ls_restrained_S_all 1.061
_refine_ls_R_factor_all 0.0984
_refine_ls_R_factor_gt 0.0591
_refine_ls_shift/su_max 0.000
_refine_ls_shift/su_mean 0.000
_refine_ls_structure_factor_coef Fsqd
_refine_ls_weighting_details 'w=1/[\s^2^(Fo^2^)+(0.0841P)^2^+0.1534P] where P=(Fo^2^+2Fc^2^)/3'
_refine_ls_weighting_scheme calc
_refine_ls_wR_factor_gt 0.1441
_refine_ls_wR_factor_ref 0.1692
_reflns_Friedel_coverage 0.861
_reflns_Friedel_fraction_full 0.970
_reflns_Friedel_fraction_max 0.969
_reflns_number_gt 1336
_reflns_number_total 2043
_reflns_threshold_expression 'I > 2\s(I)'
_cod_data_source_file c6ra13080a2.cif
_cod_data_source_block mo_20160230_pym_zhy_1_13_a_0m
_cod_database_code 7225768
_shelxl_version_number 2014-3
_shelx_space_group_comment
;
The symmetry employed for this shelxl refinement is uniquely defined
by the following loop, which should always be used as a source of
symmetry information in preference to the above space-group names.
They are only intended as comments.
;
_olex2_refinement_description
;
1. Fixed Uiso
 At 1.2 times of:
  All C(H) groups, All C(H,H) groups
 At 1.5 times of:
  All C(H,H,H) groups
2.a Secondary CH2 refined with riding coordinates:
 C1(H1A,H1B), C2(H2A,H2B)
2.b Aromatic/amide H refined with riding coordinates:
 C7(H7), C9(H9), C11(H11), C10(H10)
2.c Idealised Me refined as rotating group:
 C12(H12A,H12B,H12C)
;
_olex2_submission_special_instructions 'No special instructions were received'

loop_
_space_group_symop_operation_xyz
'x, y, z'
'-x, y+1/2, -z'
'x+1/2, y, -z+1/2'
'-x+1/2, y+1/2, z+1/2'

loop_
_atom_site_label
_atom_site_type_symbol
_atom_site_fract_x
_atom_site_fract_y
_atom_site_fract_z
_atom_site_U_iso_or_equiv
_atom_site_adp_type
_atom_site_occupancy
_atom_site_site_symmetry_order
_atom_site_calc_flag
_atom_site_refinement_flags_posn
C6 C 0.0378(8) 0.9287(6) 0.1729(4) 0.0460(14) Uani 1 1 d .
C5 C -0.0288(8) 1.0483(6) 0.2161(4) 0.0463(15) Uani 1 1 d .
C7 C 0.0984(8) 0.8191(6) 0.2218(4) 0.0480(15) Uani 1 1 d .
H7 H 0.0932 0.8205 0.2832 0.058 Uiso 1 1 calc R
N1 N -0.1078(7) 1.2143(5) 0.2972(4) 0.0565(14) Uani 1 1 d .
C4 C -0.0422(8) 1.0906(6) 0.3039(4) 0.0437(14) Uani 1 1 d .
O2 O 0.0742(7) 0.9353(5) 0.4049(3) 0.0731(15) Uani 1 1 d .
C8 C 0.1653(9) 0.7097(7) 0.1789(5) 0.0580(17) Uani 1 1 d .
N2 N -0.1336(10) 1.2496(6) 0.2137(5) 0.0728(18) Uani 1 1 d .
O3 O 0.2228(7) 0.5995(5) 0.2211(4) 0.0774(15) Uani 1 1 d .
C9 C 0.1726(10) 0.7076(8) 0.0864(5) 0.071(2) Uani 1 1 d .
H9 H 0.2181 0.6346 0.0570 0.085 Uiso 1 1 calc R
N3 N -0.0872(9) 1.1493(6) 0.1642(4) 0.0609(15) Uani 1 1 d .
C11 C 0.0447(9) 0.9238(8) 0.0809(4) 0.0607(17) Uani 1 1 d .
H11 H 0.0039 0.9946 0.0477 0.073 Uiso 1 1 calc R
O1 O -0.0448(6) 1.1127(5) 0.4605(3) 0.0693(14) Uani 1 1 d .
C12 C 0.2068(10) 0.5931(8) 0.3155(6) 0.077(2) Uani 1 1 d .
H12A H 0.0809 0.5986 0.3319 0.115 Uiso 1 1 calc GR
H12B H 0.2723 0.6647 0.3416 0.115 Uiso 1 1 calc GR
H12C H 0.2565 0.5118 0.3362 0.115 Uiso 1 1 calc GR
C3 C -0.0005(8) 1.0379(8) 0.3912(4) 0.0503(15) Uani 1 1 d .
C1 C -0.1317(12) 1.3011(8) 0.3743(6) 0.079(2) Uani 1 1 d .
H1A H -0.0203 1.3489 0.3861 0.095 Uiso 1 1 calc R
H1B H -0.2282 1.3638 0.3632 0.095 Uiso 1 1 calc R
C10 C 0.1119(10) 0.8146(8) 0.0396(5) 0.071(2) Uani 1 1 d .
H10 H 0.1166 0.8127 -0.0218 0.085 Uiso 1 1 calc R
C2 C -0.1785(13) 1.2173(9) 0.4500(6) 0.089(3) Uani 1 1 d .
H2A H -0.1825 1.2699 0.5033 0.107 Uiso 1 1 calc R
H2B H -0.2980 1.1795 0.4409 0.107 Uiso 1 1 calc R

loop_
_atom_site_aniso_label
_atom_site_aniso_U_11
_atom_site_aniso_U_22
_atom_site_aniso_U_33
_atom_site_aniso_U_23
_atom_site_aniso_U_13
_atom_site_aniso_U_12
C6 0.042(3) 0.053(3) 0.043(3) -0.003(3) 0.001(3) -0.005(3)
C5 0.043(3) 0.054(4) 0.043(3) 0.008(3) 0.003(3) -0.007(3)
C7 0.048(3) 0.051(4) 0.045(3) -0.008(3) 0.008(3) -0.001(3)
N1 0.070(3) 0.041(3) 0.058(4) -0.002(3) 0.006(3) 0.002(3)
C4 0.049(3) 0.041(3) 0.042(3) 0.003(3) 0.000(2) 0.000(3)
O2 0.106(4) 0.068(3) 0.046(3) 0.013(3) 0.000(2) 0.021(3)
C8 0.048(3) 0.058(4) 0.069(5) -0.014(4) 0.004(3) 0.000(3)
N2 0.098(5) 0.055(4) 0.066(4) 0.014(3) 0.002(3) 0.009(3)
O3 0.085(3) 0.052(3) 0.095(4) -0.010(3) 0.006(3) 0.017(3)
C9 0.053(4) 0.078(6) 0.082(6) -0.036(5) 0.015(4) -0.007(4)
N3 0.077(4) 0.057(3) 0.048(3) 0.011(3) 0.001(3) 0.008(3)
C11 0.062(4) 0.078(5) 0.042(4) 0.001(4) 0.000(3) -0.010(4)
O1 0.085(3) 0.077(3) 0.046(3) -0.017(2) -0.015(2) 0.012(3)
C12 0.072(4) 0.062(5) 0.096(7) 0.011(5) 0.006(4) 0.006(4)
C3 0.051(3) 0.058(4) 0.042(3) -0.008(3) -0.003(3) -0.003(3)
C1 0.103(6) 0.056(5) 0.078(6) -0.018(4) 0.024(5) 0.003(4)
C10 0.072(4) 0.089(6) 0.051(4) -0.022(4) 0.003(4) -0.001(4)
C2 0.109(6) 0.081(6) 0.078(6) -0.026(5) -0.008(5) 0.023(5)

loop_
_atom_type_symbol
_atom_type_description
_atom_type_scat_dispersion_real
_atom_type_scat_dispersion_imag
_atom_type_scat_source
C C 0.0033 0.0016 'International Tables Vol C Tables 4.2.6.8 and 6.1.1.4'
H H 0.0000 0.0000 'International Tables Vol C Tables 4.2.6.8 and 6.1.1.4'
N N 0.0061 0.0033 'International Tables Vol C Tables 4.2.6.8 and 6.1.1.4'
O O 0.0106 0.0060 'International Tables Vol C Tables 4.2.6.8 and 6.1.1.4'

loop_
_geom_angle_atom_site_label_1
_geom_angle_atom_site_label_2
_geom_angle_atom_site_label_3
_geom_angle
C7 C6 C5 122.0(5)
C11 C6 C5 119.1(6)
C11 C6 C7 118.9(6)
C4 C5 C6 134.5(6)
N3 C5 C6 118.5(5)
N3 C5 C4 106.9(6)
C8 C7 C6 120.3(6)
C4 N1 C1 122.9(6)
N2 N1 C4 112.1(6)
N2 N1 C1 124.9(6)
C5 C4 C3 137.0(6)
N1 C4 C5 103.9(6)
N1 C4 C3 119.1(6)
C7 C8 C9 119.8(7)
O3 C8 C7 123.8(6)
O3 C8 C9 116.4(6)
N3 N2 N1 107.1(5)
C8 O3 C12 118.7(5)
C10 C9 C8 119.3(7)
N2 N3 C5 110.0(5)
C10 C11 C6 119.9(7)
C3 O1 C2 119.7(6)
O2 C3 C4 125.0(6)
O2 C3 O1 118.2(6)
O1 C3 C4 116.7(6)
C2 C1 N1 107.1(6)
C11 C10 C9 121.8(7)
O1 C2 C1 110.6(7)

loop_
_geom_bond_atom_site_label_1
_geom_bond_atom_site_label_2
_geom_bond_distance
C6 C5 1.468(9)
C6 C7 1.414(9)
C6 C11 1.395(8)
C5 C4 1.402(9)
C5 N3 1.365(9)
C7 C8 1.382(9)
N1 C4 1.356(8)
N1 N2 1.328(9)
N1 C1 1.476(9)
C4 C3 1.459(9)
O2 C3 1.201(8)
C8 O3 1.362(9)
C8 C9 1.401(10)
N2 N3 1.315(9)
O3 C12 1.436(9)
C9 C10 1.377(11)
C11 C10 1.371(10)
O1 C3 1.338(8)
O1 C2 1.461(9)
C1 C2 1.471(12)
